data_1510288
loop_
_publ_author_name
'Hiebl, K.'
'Rogl, P.'
'Saccone, A.'
'Flandorfer, H.'
'Ferro, R.'
'Godart, C.'

_publ_section_title
;
 The crystal structure and magnetic properties of Yb M Sb, M = Cu, Ag, Au
;
_journal_name_full 'Journal of Alloys Compd.'
_journal_page_first 170
_journal_page_last 174
_journal_paper_doi 10.1016/S0925-8388(96)03007-1
_journal_volume 256
_journal_year 1997
_chemical_formula_sum 'Au Sb Yb'
_chemical_name_systematic 'Yb Au Sb'
_space_group_IT_number 186
_symmetry_space_group_name_Hall 'P 6c -2c'
_symmetry_space_group_name_H-M 'P 63 m c'
_cell_angle_alpha 90
_cell_angle_beta 90
_cell_angle_gamma 120
_cell_formula_units_Z 2
_cell_length_a 4.6374
_cell_length_b 4.6374
_cell_length_c 7.7289
_cell_volume 143.945
_citation_journal_id_ASTM JALCEU
_cod_data_source_file gold_353.cif
_cod_data_source_block Au1Sb1Yb1
_cod_original_cell_volume 143.9453
_cod_original_formula_sum 'Au1 Sb1 Yb1'
_cod_database_code 1510288

loop_
_symmetry_equiv_pos_as_xyz
x,y,z
x-y,x,z+1/2
-y,x-y,z
-x,-y,z+1/2
-x+y,-x,z
y,-x+y,z+1/2
y,x,z+1/2
-x+y,y,z
-x,-x+y,z+1/2
-y,-x,z
x-y,-y,z+1/2
x,x-y,z

loop_
_atom_site_label
_atom_site_type_symbol
_atom_site_fract_x
_atom_site_fract_y
_atom_site_fract_z
_atom_site_occupancy
_atom_site_U_iso_or_equiv
Au1 Au+1 0.3333 0.6667 0.0462 1 0.0
Yb1 Yb+2 0 0 0.25 1 0.0
Sb1 Sb-3 0.3333 0.6667 0.4733 1 0.0
